data_2103480
loop_
_publ_author_name
'Saraswathi, N. T.'
'Vijayan, M.'

_publ_section_title
;
 X-ray studies on crystalline complexes involving amino acids and
 peptides. XL. Conformational variability, recurring and new features
 of aggregation, and effect of chirality in the malonic acid complexes
 of <small>DL</small>- and <small>L</small>-arginine
;
_journal_issue 6
_journal_name_full 'Acta Crystallographica Section B'
_journal_page_first 1051
_journal_page_last 1056
_journal_paper_doi 10.1107/S0108768102018827
_journal_volume 58
_journal_year 2002
_chemical_formula_moiety 'C9 H20 N4 O7'
_chemical_formula_sum 'C9 H20 N4 O7'
_chemical_formula_weight 296.29
_chemical_name_common DL-arginine_semimalonate
_chemical_name_systematic
;
 ?
;
_space_group_IT_number 15
_symmetry_cell_setting monoclinic
_symmetry_space_group_name_Hall '-C 2yc'
_symmetry_space_group_name_H-M 'C 1 2/c 1'
_atom_sites_solution_hydrogens geom
_atom_sites_solution_primary direct
_atom_sites_solution_secondary difmap
_audit_creation_method SHELXL-97
_cell_angle_alpha 90.00
_cell_angle_beta 90.553(2)
_cell_angle_gamma 90.00
_cell_formula_units_Z 8
_cell_length_a 19.559(2)
_cell_length_b 5.0296(6)
_cell_length_c 28.407(4)
_cell_measurement_temperature 293(2)
_cell_volume 2794.4(6)
_computing_cell_refinement SAINT
_computing_data_collection SMART
_computing_data_reduction SAINT
_computing_molecular_graphics ORTEP3
_computing_publication_material 'MS Word 2000'
_computing_structure_refinement 'SHELXL-97 (Sheldrick, 1997)'
_computing_structure_solution 'SHELXS-97 (Sheldrick, 1990)'
_diffrn_ambient_temperature 293(2)
_diffrn_measured_fraction_theta_full .500
_diffrn_measured_fraction_theta_max .500
_diffrn_measurement_device_type CCD
_diffrn_measurement_method \w--2/q
_diffrn_radiation_monochromator graphite
_diffrn_radiation_source 'fine-focus sealed tube'
_diffrn_radiation_type MoK\a
_diffrn_radiation_wavelength 0.71073
_diffrn_reflns_av_R_equivalents 0.0856
_diffrn_reflns_av_sigmaI/netI 0.0676
_diffrn_reflns_limit_h_max 21
_diffrn_reflns_limit_h_min -21
_diffrn_reflns_limit_k_max 5
_diffrn_reflns_limit_k_min -5
_diffrn_reflns_limit_l_max 31
_diffrn_reflns_limit_l_min -31
_diffrn_reflns_number 11194
_diffrn_reflns_theta_full 23.52
_diffrn_reflns_theta_max 23.52
_diffrn_reflns_theta_min 1.43
_exptl_absorpt_coefficient_mu 0.121
_exptl_absorpt_correction_type none
_exptl_crystal_colour Colourless
_exptl_crystal_density_diffrn 1.409
_exptl_crystal_density_method 'not measured'
_exptl_crystal_description Platy
_exptl_crystal_F_000 1264
_exptl_crystal_size_max 0.47
_exptl_crystal_size_mid 0.07
_exptl_crystal_size_min 0.05
_refine_diff_density_max .214
_refine_diff_density_min -.215
_refine_ls_extinction_method none
_refine_ls_goodness_of_fit_ref 1.115
_refine_ls_hydrogen_treatment mixed
_refine_ls_matrix_type full
_refine_ls_number_parameters 193
_refine_ls_number_reflns 2077
_refine_ls_number_restraints 0
_refine_ls_restrained_S_all 1.115
_refine_ls_R_factor_all 0.1087
_refine_ls_R_factor_gt 0.0685
_refine_ls_shift/su_max 0.000
_refine_ls_shift/su_mean 0.000
_refine_ls_structure_factor_coef Fsqd
_refine_ls_weighting_scheme calc
_refine_ls_wR_factor_gt 0.1279
_refine_ls_wR_factor_ref 0.1408
_reflns_number_gt 1471
_reflns_number_total 2077
_reflns_threshold_expression >2sigma(I)
_cod_data_source_file de0019.cif
_cod_data_source_block DL
_cod_depositor_comments
;
The following automatic conversions were performed:
'_symmetry_cell_setting' value 'Monoclinic' changed to 'monoclinic'
according to '/home/saulius/struct/CIF-dictionaries/cif_core.dic'
dictionary named 'cif_core.dic' version 2.4.1 from 2010-06-29.

Automatic conversion script
Id: cif_fix_enum 1527 2010-12-29 10:47:43Z saulius 

The following automatic conversions were performed:

'_symmetry_cell_setting' value 'Monoclinic' changed to 'monoclinic'
according to /home/saulius/struct/CIF-dictionaries/cif_core.dic
dictionary named 'cif_core.dic' version 2.4.1 from 2010-06-29.

Automatic conversion script
Id: cif_fix_values 1715 2011-07-08 13:25:40Z adriana 
;
_cod_original_cell_volume 2794.3(6)
_cod_original_sg_symbol_H-M C2/c
_cod_database_code 2103480
_cod_database_fobs_code 2103480

loop_
_symmetry_equiv_pos_as_xyz
'x, y, z'
'x, -y, z+1/2'
'x+1/2, y+1/2, z'
'x+1/2, -y+1/2, z+1/2'
'-x, -y, -z'
'-x, y, -z-1/2'
'-x+1/2, -y+1/2, -z'
'-x+1/2, y+1/2, -z-1/2'

loop_
_atom_site_label
_atom_site_fract_x
_atom_site_fract_y
_atom_site_fract_z
_atom_site_U_iso_or_equiv
_atom_site_adp_type
_atom_site_calc_flag
_atom_site_refinement_flags
_atom_site_occupancy
_atom_site_type_symbol
N1 0.28733(14) -0.1220(5) 0.55565(10) 0.0297(7) Uani d . 1 N
H1B 0.2899 -0.1872 0.5847 0.045 Uiso calc R 1 H
H1A 0.3000 -0.2463 0.5352 0.045 Uiso calc R 1 H
H1C 0.2445 -0.0725 0.5494 0.045 Uiso calc R 1 H
O1 0.31441(13) 0.0729(5) 0.46927(9) 0.0383(7) Uani d . 1 O
O2 0.34037(12) 0.4715(4) 0.49770(8) 0.0322(6) Uani d . 1 O
C1 0.32865(16) 0.2247(7) 0.50207(12) 0.0242(8) Uani d . 1 C
C2 0.33368(16) 0.1131(6) 0.55164(12) 0.0256(8) Uani d . 1 C
H2 0.3194 0.2497 0.5741 0.031 Uiso calc R 1 H
C3 0.40648(16) 0.0236(7) 0.56387(13) 0.0333(9) Uani d . 1 C
H3A 0.4064 -0.0579 0.5948 0.040 Uiso calc R 1 H
H3B 0.4203 -0.1109 0.5414 0.040 Uiso calc R 1 H
C4 0.45910(17) 0.2484(7) 0.56372(13) 0.0321(9) Uani d . 1 C
H4A 0.4632 0.3185 0.5321 0.039 Uiso calc R 1 H
H4B 0.4437 0.3912 0.5840 0.039 Uiso calc R 1 H
C5 0.52843(17) 0.1495(7) 0.58082(13) 0.0366(10) Uani d . 1 C
H5A 0.5233 0.0708 0.6118 0.044 Uiso calc R 1 H
H5B 0.5441 0.0114 0.5597 0.044 Uiso calc R 1 H
N6 0.57996(14) 0.3573(6) 0.58350(11) 0.0381(8) Uani d . 1 N
H6 0.6030 0.3873 0.5584 0.046 Uiso calc R 1 H
C7 0.59484(18) 0.5041(7) 0.62061(13) 0.0324(9) Uani d . 1 C
N8 0.56127(16) 0.4749(7) 0.66077(11) 0.0516(10) Uani d . 1 N
H8A 0.5292 0.3586 0.6628 0.062 Uiso calc R 1 H
H8B 0.5716 0.5724 0.6847 0.062 Uiso calc R 1 H
N9 0.64452(14) 0.6826(6) 0.61870(10) 0.0388(8) Uani d . 1 N
H9A 0.6672 0.7030 0.5932 0.047 Uiso calc R 1 H
H9B 0.6541 0.7781 0.6430 0.047 Uiso calc R 1 H
O11 0.55248(16) 1.0852(7) 0.80604(13) 0.0757(11) Uani d . 1 O
H11 0.559(3) 0.963(10) 0.773(2) 0.12(2) Uiso d . 1 H
O12 0.60831(17) 1.4232(7) 0.83521(12) 0.0782(11) Uani d . 1 O
C13 0.6036(2) 1.2478(10) 0.80574(16) 0.0507(12) Uani d . 1 C
C14 0.6558(2) 1.2140(8) 0.76781(13) 0.0456(11) Uani d . 1 C
H14A 0.6994 1.1761 0.7829 0.055 Uiso calc R 1 H
H14B 0.6604 1.3831 0.7518 0.055 Uiso calc R 1 H
C15 0.6433(2) 1.0026(8) 0.73083(15) 0.0433(10) Uani d . 1 C
O16 0.59218(16) 0.8539(6) 0.73578(10) 0.0624(9) Uani d . 1 O
O17 0.68318(15) 0.9889(6) 0.69784(11) 0.0643(9) Uani d . 1 O
OW -0.2144(2) 0.2606(8) 0.65004(11) 0.0701(11) Uani d . 1 O
HWA -0.249(2) 0.193(9) 0.6645(17) 0.068(17) Uiso d . 1 H
HWB -0.182(3) 0.118(12) 0.657(2) 0.12(2) Uiso d . 1 H

loop_
_atom_site_aniso_label
_atom_site_aniso_U_11
_atom_site_aniso_U_22
_atom_site_aniso_U_33
_atom_site_aniso_U_12
_atom_site_aniso_U_13
_atom_site_aniso_U_23
N1 0.0309(18) 0.0306(16) 0.0276(17) -0.0026(14) -0.0018(13) 0.0044(14)
O1 0.0555(18) 0.0322(15) 0.0272(15) -0.0089(13) 0.0011(13) -0.0011(12)
O2 0.0382(15) 0.0228(14) 0.0356(15) -0.0013(12) 0.0031(12) 0.0033(11)
C1 0.017(2) 0.023(2) 0.032(2) 0.0020(16) 0.0026(16) 0.0013(18)
C2 0.026(2) 0.0205(18) 0.030(2) -0.0006(16) -0.0002(16) 0.0020(16)
C3 0.029(2) 0.034(2) 0.037(2) -0.0038(18) -0.0022(18) 0.0056(18)
C4 0.026(2) 0.035(2) 0.035(2) -0.0003(18) -0.0008(17) 0.0058(17)
C5 0.030(2) 0.043(2) 0.037(2) -0.0004(19) -0.0014(18) 0.0000(19)
N6 0.0256(18) 0.061(2) 0.0281(19) -0.0142(17) 0.0050(14) -0.0023(17)
C7 0.023(2) 0.047(2) 0.027(2) 0.000(2) -0.0037(18) 0.0035(19)
N8 0.049(2) 0.071(2) 0.035(2) -0.0271(19) 0.0111(18) -0.0079(18)
N9 0.0316(19) 0.054(2) 0.0306(19) -0.0137(17) 0.0021(15) -0.0018(16)
O11 0.057(2) 0.095(3) 0.077(3) -0.020(2) 0.0326(19) -0.027(2)
O12 0.084(3) 0.086(3) 0.065(2) -0.010(2) 0.030(2) -0.031(2)
C13 0.048(3) 0.061(3) 0.043(3) 0.006(3) 0.008(2) -0.003(2)
C14 0.039(3) 0.057(3) 0.041(3) -0.001(2) 0.004(2) -0.002(2)
C15 0.038(3) 0.053(3) 0.039(3) -0.001(2) -0.001(2) -0.001(2)
O16 0.060(2) 0.070(2) 0.058(2) -0.0224(19) 0.0146(17) -0.0158(17)
O17 0.057(2) 0.087(2) 0.050(2) -0.0143(18) 0.0219(17) -0.0257(17)
OW 0.063(2) 0.095(3) 0.052(2) -0.003(2) 0.0099(19) 0.032(2)

loop_
_atom_type_symbol
_atom_type_description
_atom_type_scat_dispersion_real
_atom_type_scat_dispersion_imag
_atom_type_scat_source
C C .0033 .0000 'International Tables Vol C Tables 4.2.6.8 and 6.1.1.4'
H H .0000 .0000 'International Tables Vol C Tables 4.2.6.8 and 6.1.1.4'
N N .0061 .0000 'International Tables Vol C Tables 4.2.6.8 and 6.1.1.4'
O O .0106 .0000 'International Tables Vol C Tables 4.2.6.8 and 6.1.1.4'

loop_
_geom_angle_atom_site_label_1
_geom_angle_atom_site_label_2
_geom_angle_atom_site_label_3
_geom_angle
O1 C1 O2 124.8(3)
O1 C1 C2 118.9(3)
O2 C1 C2 116.2(3)
N1 C2 C1 109.2(3)
N1 C2 C3 108.3(2)
C1 C2 C3 111.8(3)
C4 C3 C2 114.0(3)
C5 C4 C3 110.9(3)
N6 C5 C4 113.4(3)
C7 N6 C5 126.3(3)
N6 C7 N9 120.2(3)
N6 C7 N8 121.2(4)
N9 C7 N8 118.6(3)
O12 C13 O11 120.5(4)
O12 C13 C14 121.8(5)
O11 C13 C14 117.7(4)
C13 C14 C15 118.1(4)
O17 C15 O16 124.3(4)
O17 C15 C14 118.0(4)
O16 C15 C14 117.7(4)

loop_
_geom_bond_atom_site_label_1
_geom_bond_atom_site_label_2
_geom_bond_distance
N1 C2 1.495(4)
O1 C1 1.234(4)
O2 C1 1.269(4)
C1 C2 1.518(5)
C2 C3 1.530(4)
C3 C4 1.529(4)
C4 C5 1.520(5)
C5 N6 1.453(4)
N6 C7 1.317(4)
C7 N9 1.325(4)
C7 N8 1.330(4)
O11 C13 1.292(5)
O12 C13 1.219(5)
C13 C14 1.501(6)
C14 C15 1.513(5)
C15 O17 1.227(5)
C15 O16 1.257(5)

loop_
_geom_torsion_atom_site_label_1
_geom_torsion_atom_site_label_2
_geom_torsion_atom_site_label_3
_geom_torsion_atom_site_label_4
_geom_torsion
O1 C1 C2 N1 -28.9(4)
O2 C1 C2 N1 151.8(3)
O1 C1 C2 C3 90.9(4)
O2 C1 C2 C3 -88.4(3)
N1 C2 C3 C4 -177.0(3)
C1 C2 C3 C4 62.7(4)
C2 C3 C4 C5 174.4(3)
C3 C4 C5 N6 -177.4(3)
C4 C5 N6 C7 92.1(4)
C5 N6 C7 N9 178.1(3)
C5 N6 C7 N8 -1.0(6)
O12 C13 C14 C15 -176.0(4)
O11 C13 C14 C15 3.4(6)
C13 C14 C15 O17 174.5(4)
C13 C14 C15 O16 -4.9(6)
H1A N1 C2 H2 179.8
H1B N1 C2 H2 -60.2
H1C N1 C2 H2 59.8
H1A N1 C2 C1 60.5
H1B N1 C2 C1 -179.5
H1C N1 C2 C1 -59.5
H1A N1 C2 C3 -61.5
H1B N1 C2 C3 58.5
H1C N1 C2 C3 178.5
O1 C1 C2 N1 -28.9(4)
O2 C1 C2 N1 151.8(3)
O11 C13 C14 C15 3.4(6)
O12 C13 C14 C15 -176.0(4)
O16 C15 C14 C13 -4.9(6)
O17 C15 C14 C13 174.5(4)
